data_4509708
loop_
_publ_author_name
'Yin, Pei-Xiu'
'Zhang, Jian'
'Li, Zhao-Ji'
'Qin, Ye-Yan'
'Cheng, Jian-Kai'
'Zhang, Lei'
'Lin, Qi-Pu'
'Yao, Yuan-Gen'

_publ_section_title
;
 Supramolecular Isomerism and Various Chain/Layer Substructures in
 Silver(I) Compounds: Syntheses, Structures, and Luminescent Properties
;
_journal_issue 11
_journal_name_full 'Crystal Growth &amp; Design'
_journal_page_first 4884
_journal_paper_doi 10.1021/cg9006839
_journal_volume 9
_journal_year 2009
_chemical_formula_moiety '2(C34 H24 Ag2 N4 O4), 9(H2 O)'
_chemical_formula_sum 'C68 H66 Ag4 N8 O17'
_chemical_formula_weight 1698.77
_chemical_name_systematic
; 
 ? 
;
_space_group_IT_number 15
_symmetry_cell_setting monoclinic
_symmetry_space_group_name_Hall '-C 2yc'
_symmetry_space_group_name_H-M 'C 1 2/c 1'
_atom_sites_solution_hydrogens geom
_atom_sites_solution_primary direct
_atom_sites_solution_secondary difmap
_audit_creation_method SHELXL-97
_cell_angle_alpha 90.00
_cell_angle_beta 101.225(8)
_cell_angle_gamma 90.00
_cell_formula_units_Z 4
_cell_length_a 21.783(11)
_cell_length_b 20.047(10)
_cell_length_c 14.820(8)
_cell_measurement_reflns_used 2544
_cell_measurement_temperature 293(2)
_cell_measurement_theta_max 27.4797
_cell_measurement_theta_min 2.1028
_cell_volume 6348(6)
_computing_cell_refinement 'Bruker XSCANS'
_computing_data_collection 'Bruker XSCANS'
_computing_data_reduction 'Bruker SHELXTL'
_computing_molecular_graphics 'Bruker SHELXTL'
_computing_publication_material 'Bruker SHELXTL'
_computing_structure_refinement 'SHELXL-97 (Sheldrick, 1997)'
_computing_structure_solution 'SHELXS-97 (Sheldrick, 1990)'
_diffrn_ambient_temperature 293(2)
_diffrn_measured_fraction_theta_full 0.990
_diffrn_measured_fraction_theta_max 0.990
_diffrn_measurement_device_type 'Bruker P4'
_diffrn_measurement_method '\w scans'
_diffrn_radiation_monochromator graphite
_diffrn_radiation_source 'fine-focus sealed tube'
_diffrn_radiation_type MoK\a
_diffrn_radiation_wavelength 0.71073
_diffrn_reflns_av_R_equivalents 0.0466
_diffrn_reflns_av_sigmaI/netI 0.0456
_diffrn_reflns_limit_h_max 28
_diffrn_reflns_limit_h_min -28
_diffrn_reflns_limit_k_max 25
_diffrn_reflns_limit_k_min -26
_diffrn_reflns_limit_l_max 15
_diffrn_reflns_limit_l_min -19
_diffrn_reflns_number 24776
_diffrn_reflns_theta_full 27.65
_diffrn_reflns_theta_max 27.65
_diffrn_reflns_theta_min 2.47
_diffrn_standards_decay_% none
_diffrn_standards_interval_count none
_diffrn_standards_interval_time none
_diffrn_standards_number none
_exptl_absorpt_coefficient_mu 1.296
_exptl_absorpt_correction_T_max 0.937
_exptl_absorpt_correction_T_min 0.780
_exptl_absorpt_correction_type multi-scan
_exptl_absorpt_process_details crystalclear
_exptl_crystal_colour Colorless
_exptl_crystal_density_diffrn 1.778
_exptl_crystal_density_method 'not measured'
_exptl_crystal_description Prism
_exptl_crystal_F_000 3416
_exptl_crystal_size_max 0.2000
_exptl_crystal_size_mid 0.1600
_exptl_crystal_size_min 0.0500
_refine_diff_density_max 0.953
_refine_diff_density_min -0.969
_refine_diff_density_rms 0.087
_refine_ls_extinction_method none
_refine_ls_goodness_of_fit_ref 1.103
_refine_ls_hydrogen_treatment mixed
_refine_ls_matrix_type full
_refine_ls_number_parameters 465
_refine_ls_number_reflns 7420
_refine_ls_number_restraints 13
_refine_ls_restrained_S_all 1.102
_refine_ls_R_factor_all 0.0830
_refine_ls_R_factor_gt 0.0555
_refine_ls_shift/su_max 0.001
_refine_ls_shift/su_mean 0.000
_refine_ls_structure_factor_coef Fsqd
_refine_ls_weighting_details 'calc w=1/[\s^2^(Fo^2^)+(0.0625P)^2^+0.3778P] where P=(Fo^2^+2Fc^2^)/3'
_refine_ls_weighting_scheme calc
_refine_ls_wR_factor_gt 0.1271
_refine_ls_wR_factor_ref 0.1429
_reflns_number_gt 5200
_reflns_number_total 7420
_reflns_threshold_expression >2sigma(I)
_cod_data_source_file cg9006839sup1.cif
_cod_data_source_block 6
_cod_depositor_comments
;
The following automatic conversions were performed:

'_symmetry_cell_setting' value 'Monoclinic' changed to 'monoclinic'
according to /home/saulius/struct/CIF-dictionaries/cif_core.dic
dictionary named 'cif_core.dic' version 2.4.2 from
2011-04-26.

'_exptl_absorpt_correction_type' value 'Multi-scan'
changed to 'multi-scan' according to
/home/saulius/struct/CIF-dictionaries/cif_core.dic dictionary named
'cif_core.dic' version 2.4.2 from 2011-04-26.

Automatic conversion script
Id: cif_fix_values 1891 2012-01-12 08:04:46Z andrius 
;
_cod_original_sg_symbol_Hall '-C 2yc '
_cod_original_sg_symbol_H-M C2/c
_cod_database_code 4509708

loop_
_symmetry_equiv_pos_as_xyz
'x, y, z'
'-x, y, -z+1/2'
'x+1/2, y+1/2, z'
'-x+1/2, y+1/2, -z+1/2'
'-x, -y, -z'
'x, -y, z-1/2'
'-x+1/2, -y+1/2, -z'
'x+1/2, -y+1/2, z-1/2'

loop_
_atom_site_label
_atom_site_type_symbol
_atom_site_fract_x
_atom_site_fract_y
_atom_site_fract_z
_atom_site_U_iso_or_equiv
_atom_site_adp_type
_atom_site_occupancy
_atom_site_symmetry_multiplicity
_atom_site_calc_flag
_atom_site_refinement_flags
Ag1 Ag -0.198542(18) 0.18996(2) -0.07273(2) 0.05727(15) Uani 1 1 d .
Ag2 Ag -0.43454(2) 0.28192(2) -0.82490(3) 0.07382(18) Uani 1 1 d .
O1 O -0.13810(14) 0.10681(15) -0.1547(2) 0.0506(7) Uani 1 1 d .
O2 O -0.06742(15) 0.02699(18) -0.1538(2) 0.0595(9) Uani 1 1 d .
O3 O -0.37197(17) 0.0683(2) -0.0237(3) 0.0729(10) Uani 1 1 d .
O4 O -0.27971(15) 0.11741(15) -0.0077(2) 0.0515(7) Uani 1 1 d .
N1 N -0.24474(16) 0.21259(18) -0.2156(2) 0.0428(8) Uani 1 1 d .
N2 N -0.39092(16) 0.25708(18) -0.6847(2) 0.0437(8) Uani 1 1 d .
N3 N 0.00974(17) 0.21396(19) 0.5362(2) 0.0470(9) Uani 1 1 d .
N4 N -0.15155(16) 0.20163(17) 0.0715(2) 0.0402(8) Uani 1 1 d .
C1 C -0.19488(19) 0.00426(19) -0.0409(3) 0.0376(9) Uani 1 1 d .
C2 C -0.13258(19) 0.02012(19) -0.0445(3) 0.0376(9) Uani 1 1 d .
C3 C -0.0863(2) 0.0090(2) 0.0337(3) 0.0464(10) Uani 1 1 d .
H3 H -0.0446 0.0171 0.0312 0.056 Uiso 1 1 calc R
C4 C -0.1015(2) -0.0137(2) 0.1147(3) 0.0545(12) Uani 1 1 d .
H4 H -0.0703 -0.0191 0.1667 0.065 Uiso 1 1 calc R
C5 C -0.1620(2) -0.0282(2) 0.1186(3) 0.0512(11) Uani 1 1 d .
H5 H -0.1721 -0.0432 0.1733 0.061 Uiso 1 1 calc R
C6 C -0.2081(2) -0.0204(2) 0.0415(3) 0.0445(10) Uani 1 1 d .
H6 H -0.2490 -0.0319 0.0441 0.053 Uiso 1 1 calc R
C7 C -0.24641(18) 0.0062(2) -0.1237(3) 0.0375(9) Uani 1 1 d .
C8 C -0.30467(19) 0.0339(2) -0.1227(3) 0.0426(9) Uani 1 1 d .
C9 C -0.3523(2) 0.0267(3) -0.2013(3) 0.0590(13) Uani 1 1 d .
H9 H -0.3917 0.0445 -0.2013 0.071 Uiso 1 1 calc R
C10 C -0.3415(2) -0.0063(3) -0.2780(3) 0.0641(14) Uani 1 1 d .
H10 H -0.3736 -0.0102 -0.3293 0.077 Uiso 1 1 calc R
C11 C -0.2841(2) -0.0335(2) -0.2796(3) 0.0558(12) Uani 1 1 d .
H11 H -0.2769 -0.0557 -0.3317 0.067 Uiso 1 1 calc R
C12 C -0.2369(2) -0.0275(2) -0.2029(3) 0.0441(10) Uani 1 1 d .
H12 H -0.1980 -0.0463 -0.2037 0.053 Uiso 1 1 calc R
C13 C -0.11206(18) 0.0534(2) -0.1257(3) 0.0406(9) Uani 1 1 d .
C14 C -0.3187(2) 0.0759(2) -0.0452(3) 0.0445(10) Uani 1 1 d .
C15 C -0.2522(2) 0.2727(2) -0.2546(3) 0.0467(10) Uani 1 1 d .
H15 H -0.2374 0.3095 -0.2185 0.056 Uiso 1 1 calc R
C16 C -0.2800(2) 0.2836(2) -0.3440(3) 0.0472(11) Uani 1 1 d .
H16 H -0.2836 0.3269 -0.3670 0.057 Uiso 1 1 calc R
C17 C -0.30303(17) 0.2306(2) -0.4010(2) 0.0355(8) Uani 1 1 d .
C18 C -0.2964(2) 0.1681(2) -0.3599(3) 0.0457(10) Uani 1 1 d .
H18 H -0.3118 0.1305 -0.3938 0.055 Uiso 1 1 calc R
C19 C -0.2673(2) 0.1614(2) -0.2702(3) 0.0481(11) Uani 1 1 d .
H19 H -0.2629 0.1186 -0.2454 0.058 Uiso 1 1 calc R
C20 C -0.3750(2) 0.3090(2) -0.6275(3) 0.0562(13) Uani 1 1 d .
H20 H -0.3835 0.3519 -0.6506 0.067 Uiso 1 1 calc R
C21 C -0.3468(2) 0.3019(2) -0.5371(3) 0.0511(12) Uani 1 1 d .
H21 H -0.3367 0.3397 -0.5010 0.061 Uiso 1 1 calc R
C22 C -0.33322(17) 0.2396(2) -0.4985(2) 0.0353(8) Uani 1 1 d .
C23 C -0.3497(2) 0.1862(2) -0.5577(3) 0.0523(12) Uani 1 1 d .
H23 H -0.3418 0.1429 -0.5362 0.063 Uiso 1 1 calc R
C24 C -0.3778(2) 0.1969(2) -0.6480(3) 0.0539(12) Uani 1 1 d .
H24 H -0.3882 0.1599 -0.6857 0.065 Uiso 1 1 calc R
C25 C -0.0062(2) 0.1558(2) 0.4945(3) 0.0527(12) Uani 1 1 d .
H25 H 0.0035 0.1169 0.5284 0.063 Uiso 1 1 calc R
C26 C -0.0362(2) 0.1499(2) 0.4041(3) 0.0496(11) Uani 1 1 d .
H26 H -0.0452 0.1080 0.3778 0.059 Uiso 1 1 calc R
C27 C -0.05304(18) 0.2075(2) 0.3522(3) 0.0356(8) Uani 1 1 d .
C28 C -0.0384(2) 0.2673(2) 0.3982(3) 0.0444(10) Uani 1 1 d .
H28 H -0.0502 0.3072 0.3677 0.053 Uiso 1 1 calc R
C29 C -0.0073(2) 0.2686(2) 0.4867(3) 0.0468(10) Uani 1 1 d .
H29 H 0.0027 0.3099 0.5143 0.056 Uiso 1 1 calc R
C30 C -0.1450(2) 0.1469(2) 0.1249(3) 0.0447(10) Uani 1 1 d .
H30 H -0.1630 0.1073 0.1001 0.054 Uiso 1 1 calc R
C31 C -0.1130(2) 0.1469(2) 0.2144(3) 0.0431(10) Uani 1 1 d .
H31 H -0.1090 0.1074 0.2479 0.052 Uiso 1 1 calc R
C32 C -0.08656(17) 0.2050(2) 0.2554(2) 0.0346(8) Uani 1 1 d .
C33 C -0.0932(2) 0.2620(2) 0.1984(3) 0.0436(10) Uani 1 1 d .
H33 H -0.0758 0.3024 0.2213 0.052 Uiso 1 1 calc R
C34 C -0.1250(2) 0.2578(2) 0.1099(3) 0.0464(10) Uani 1 1 d .
H34 H -0.1286 0.2961 0.0739 0.056 Uiso 1 1 calc R
O1W O -0.0085(3) 0.4155(4) -0.1608(4) 0.133(2) Uani 1 1 d D
H1WA H -0.041(3) 0.401(5) -0.141(6) 0.199 Uiso 1 1 d D
H1WB H -0.016(5) 0.397(5) -0.214(3) 0.199 Uiso 1 1 d D
O2W O -0.5004(2) 0.0697(4) -0.1311(5) 0.131(2) Uani 1 1 d D
H2WA H -0.497(5) 0.077(6) -0.187(3) 0.197 Uiso 1 1 d D
H2WB H -0.463(2) 0.058(5) -0.109(6) 0.197 Uiso 1 1 d D
O3W O -0.4206(3) 0.0579(2) -0.4989(4) 0.1113(17) Uani 1 1 d D
H3WA H -0.451(3) 0.048(4) -0.546(4) 0.167 Uiso 1 1 d D
H3WB H -0.416(4) 0.0162(16) -0.482(5) 0.167 Uiso 1 1 d D
O4W O -0.1140(3) 0.3459(3) -0.1159(3) 0.0925(14) Uani 1 1 d D
H4WA H -0.143(3) 0.324(3) -0.096(5) 0.139 Uiso 1 1 d D
H4WB H -0.117(4) 0.382(2) -0.085(5) 0.139 Uiso 1 1 d D
O5W O 0.0000 0.1140(2) -0.2500 0.0585(12) Uani 1 2 d SD
H5W H 0.019(3) 0.088(2) -0.281(4) 0.088 Uiso 1 1 d D

loop_
_atom_site_aniso_label
_atom_site_aniso_U_11
_atom_site_aniso_U_22
_atom_site_aniso_U_33
_atom_site_aniso_U_23
_atom_site_aniso_U_13
_atom_site_aniso_U_12
Ag1 0.0606(3) 0.0798(3) 0.02518(19) 0.00419(15) -0.00717(15) -0.00064(18)
Ag2 0.0959(4) 0.0792(3) 0.0320(2) 0.00654(16) -0.0230(2) 0.0046(2)
O1 0.0545(19) 0.0551(19) 0.0433(17) 0.0123(13) 0.0125(14) 0.0080(15)
O2 0.0519(19) 0.088(3) 0.0436(18) 0.0081(16) 0.0205(15) 0.0141(17)
O3 0.059(2) 0.086(3) 0.083(3) -0.023(2) 0.0359(19) -0.0095(19)
O4 0.0531(19) 0.0497(18) 0.0512(19) -0.0064(14) 0.0091(15) 0.0023(14)
N1 0.0399(19) 0.058(2) 0.0266(17) 0.0024(14) -0.0018(14) 0.0025(15)
N2 0.046(2) 0.054(2) 0.0261(17) 0.0055(14) -0.0043(14) -0.0002(16)
N3 0.047(2) 0.061(2) 0.0273(18) -0.0029(15) -0.0065(15) -0.0018(17)
N4 0.046(2) 0.048(2) 0.0227(16) -0.0012(13) -0.0031(14) 0.0012(15)
C1 0.046(2) 0.037(2) 0.029(2) 0.0014(15) 0.0046(16) 0.0056(17)
C2 0.041(2) 0.043(2) 0.0283(19) 0.0014(15) 0.0053(16) 0.0082(17)
C3 0.043(2) 0.060(3) 0.036(2) 0.0049(18) 0.0058(18) 0.014(2)
C4 0.062(3) 0.065(3) 0.033(2) 0.0060(19) 0.001(2) 0.017(2)
C5 0.071(3) 0.047(3) 0.037(2) 0.0116(18) 0.014(2) 0.016(2)
C6 0.052(3) 0.044(2) 0.041(2) 0.0013(17) 0.017(2) -0.0010(19)
C7 0.036(2) 0.042(2) 0.035(2) 0.0049(16) 0.0063(16) -0.0027(16)
C8 0.039(2) 0.049(2) 0.039(2) -0.0029(17) 0.0048(17) -0.0064(18)
C9 0.037(2) 0.080(4) 0.055(3) -0.001(2) -0.002(2) -0.008(2)
C10 0.053(3) 0.093(4) 0.042(3) -0.011(2) 0.001(2) -0.021(3)
C11 0.061(3) 0.070(3) 0.036(2) -0.004(2) 0.008(2) -0.013(2)
C12 0.044(2) 0.048(2) 0.042(2) -0.0056(17) 0.0111(18) -0.0031(18)
C13 0.033(2) 0.057(3) 0.030(2) -0.0034(17) 0.0013(16) -0.0001(18)
C14 0.041(2) 0.051(3) 0.041(2) 0.0043(18) 0.0082(19) 0.0066(19)
C15 0.050(3) 0.051(3) 0.034(2) -0.0011(18) -0.0051(19) 0.000(2)
C16 0.056(3) 0.044(2) 0.035(2) 0.0043(17) -0.0061(19) 0.0032(19)
C17 0.033(2) 0.046(2) 0.0262(19) 0.0036(15) 0.0025(15) 0.0028(16)
C18 0.057(3) 0.045(2) 0.031(2) 0.0035(17) -0.0010(18) -0.0004(19)
C19 0.060(3) 0.045(2) 0.035(2) 0.0089(18) -0.0017(19) 0.000(2)
C20 0.074(3) 0.047(3) 0.037(2) 0.0058(18) -0.014(2) 0.003(2)
C21 0.068(3) 0.044(2) 0.033(2) 0.0010(17) -0.009(2) 0.000(2)
C22 0.033(2) 0.042(2) 0.0293(19) 0.0002(15) 0.0030(15) 0.0005(16)
C23 0.074(3) 0.045(3) 0.034(2) 0.0042(17) -0.002(2) 0.002(2)
C24 0.075(3) 0.048(3) 0.033(2) 0.0000(18) -0.004(2) -0.005(2)
C25 0.067(3) 0.053(3) 0.030(2) -0.0021(18) -0.011(2) 0.005(2)
C26 0.061(3) 0.045(3) 0.035(2) -0.0065(17) -0.009(2) 0.003(2)
C27 0.033(2) 0.047(2) 0.0252(19) 0.0009(15) 0.0037(15) -0.0015(16)
C28 0.046(2) 0.048(2) 0.034(2) 0.0018(17) -0.0038(18) -0.0089(19)
C29 0.052(3) 0.050(3) 0.034(2) -0.0046(18) -0.0026(19) -0.007(2)
C30 0.053(3) 0.046(2) 0.031(2) -0.0008(16) -0.0006(18) -0.0019(19)
C31 0.054(3) 0.042(2) 0.031(2) 0.0039(16) 0.0006(18) -0.0041(18)
C32 0.0309(19) 0.047(2) 0.0258(19) -0.0009(15) 0.0042(15) -0.0021(16)
C33 0.049(2) 0.046(2) 0.031(2) 0.0001(17) -0.0046(18) -0.0051(19)
C34 0.052(3) 0.050(3) 0.034(2) 0.0076(18) 0.0004(19) 0.000(2)
O1W 0.090(4) 0.222(7) 0.084(4) 0.007(4) 0.013(3) 0.019(4)
O2W 0.074(3) 0.130(5) 0.185(6) -0.029(5) 0.015(4) 0.011(3)
O3W 0.116(4) 0.092(4) 0.121(5) 0.019(3) 0.014(3) 0.007(3)
O4W 0.115(4) 0.092(3) 0.064(3) -0.009(2) 0.003(2) 0.039(3)
O5W 0.055(3) 0.057(3) 0.059(3) 0.000 0.002(2) 0.000

loop_
_atom_type_symbol
_atom_type_description
_atom_type_scat_dispersion_real
_atom_type_scat_dispersion_imag
_atom_type_scat_source
C C 0.0033 0.0016 'International Tables Vol C Tables 4.2.6.8 and 6.1.1.4'
H H 0.0000 0.0000 'International Tables Vol C Tables 4.2.6.8 and 6.1.1.4'
Ag Ag -0.8971 1.1015 'International Tables Vol C Tables 4.2.6.8 and 6.1.1.4'
N N 0.0061 0.0033 'International Tables Vol C Tables 4.2.6.8 and 6.1.1.4'
O O 0.0106 0.0060 'International Tables Vol C Tables 4.2.6.8 and 6.1.1.4'

loop_
_geom_angle_atom_site_label_1
_geom_angle_atom_site_label_2
_geom_angle_atom_site_label_3
_geom_angle
_geom_angle_site_symmetry_3
N4 Ag1 N1 162.02(14) .
N4 Ag1 O1 110.15(12) .
N1 Ag1 O1 81.95(12) .
N2 Ag2 N3 166.94(14) 8_454
C13 O1 Ag1 129.3(3) .
C15 N1 C19 115.6(3) .
C15 N1 Ag1 126.6(3) .
C19 N1 Ag1 117.8(3) .
C24 N2 C20 115.9(4) .
C24 N2 Ag2 128.2(3) .
C20 N2 Ag2 115.9(3) .
C29 N3 C25 116.4(4) .
C29 N3 Ag2 122.3(3) 8_557
C25 N3 Ag2 121.3(3) 8_557
C34 N4 C30 116.6(3) .
C34 N4 Ag1 125.7(3) .
C30 N4 Ag1 117.5(3) .
C6 C1 C2 118.5(4) .
C6 C1 C7 118.5(4) .
C2 C1 C7 122.7(3) .
C3 C2 C1 118.6(4) .
C3 C2 C13 116.8(4) .
C1 C2 C13 124.4(3) .
C4 C3 C2 121.0(4) .
C4 C3 H3 119.5 .
C2 C3 H3 119.5 .
C5 C4 C3 120.3(4) .
C5 C4 H4 119.8 .
C3 C4 H4 119.8 .
C4 C5 C6 119.7(4) .
C4 C5 H5 120.1 .
C6 C5 H5 120.1 .
C5 C6 C1 121.7(4) .
C5 C6 H6 119.2 .
C1 C6 H6 119.2 .
C8 C7 C12 119.1(4) .
C8 C7 C1 122.9(4) .
C12 C7 C1 117.7(4) .
C7 C8 C9 118.5(4) .
C7 C8 C14 123.7(3) .
C9 C8 C14 117.6(4) .
C10 C9 C8 121.1(5) .
C10 C9 H9 119.5 .
C8 C9 H9 119.5 .
C11 C10 C9 120.7(4) .
C11 C10 H10 119.7 .
C9 C10 H10 119.7 .
C10 C11 C12 119.2(4) .
C10 C11 H11 120.4 .
C12 C11 H11 120.4 .
C11 C12 C7 121.5(4) .
C11 C12 H12 119.3 .
C7 C12 H12 119.3 .
O2 C13 O1 125.5(4) .
O2 C13 C2 116.5(4) .
O1 C13 C2 117.8(4) .
O4 C14 O3 123.2(4) .
O4 C14 C8 119.7(4) .
O3 C14 C8 117.0(4) .
N1 C15 C16 124.0(4) .
N1 C15 H15 118.0 .
C16 C15 H15 118.0 .
C15 C16 C17 120.6(4) .
C15 C16 H16 119.7 .
C17 C16 H16 119.7 .
C18 C17 C16 115.4(4) .
C18 C17 C22 121.8(4) .
C16 C17 C22 122.8(4) .
C19 C18 C17 120.4(4) .
C19 C18 H18 119.8 .
C17 C18 H18 119.8 .
N1 C19 C18 124.0(4) .
N1 C19 H19 118.0 .
C18 C19 H19 118.0 .
N2 C20 C21 123.2(4) .
N2 C20 H20 118.4 .
C21 C20 H20 118.4 .
C20 C21 C22 121.3(4) .
C20 C21 H21 119.4 .
C22 C21 H21 119.4 .
C21 C22 C23 115.3(4) .
C21 C22 C17 122.3(4) .
C23 C22 C17 122.4(4) .
C24 C23 C22 120.5(4) .
C24 C23 H23 119.8 .
C22 C23 H23 119.8 .
N2 C24 C23 123.8(4) .
N2 C24 H24 118.1 .
C23 C24 H24 118.1 .
N3 C25 C26 123.9(4) .
N3 C25 H25 118.0 .
C26 C25 H25 118.0 .
C25 C26 C27 119.2(4) .
C25 C26 H26 120.4 .
C27 C26 H26 120.4 .
C28 C27 C26 115.8(4) .
C28 C27 C32 122.0(4) .
C26 C27 C32 122.2(4) .
C29 C28 C27 121.2(4) .
C29 C28 H28 119.4 .
C27 C28 H28 119.4 .
N3 C29 C28 123.4(4) .
N3 C29 H29 118.3 .
C28 C29 H29 118.3 .
N4 C30 C31 123.0(4) .
N4 C30 H30 118.5 .
C31 C30 H30 118.5 .
C30 C31 C32 120.9(4) .
C30 C31 H31 119.6 .
C32 C31 H31 119.6 .
C31 C32 C33 115.6(3) .
C31 C32 C27 122.6(4) .
C33 C32 C27 121.8(3) .
C34 C33 C32 120.0(4) .
C34 C33 H33 120.0 .
C32 C33 H33 120.0 .
N4 C34 C33 123.9(4) .
N4 C34 H34 118.1 .
C33 C34 H34 118.1 .
H1WA O1W H1WB 98(9) .
H2WA O2W H2WB 99(9) .
H3WA O3W H3WB 92(7) .
H4WA O4W H4WB 96(7) .

loop_
_geom_bond_atom_site_label_1
_geom_bond_atom_site_label_2
_geom_bond_distance
_geom_bond_site_symmetry_2
Ag1 N4 2.196(3) .
Ag1 N1 2.207(3) .
Ag1 O1 2.571(3) .
Ag2 N2 2.168(3) .
Ag2 N3 2.178(3) 8_454
O1 C13 1.248(5) .
O2 C13 1.248(5) .
O3 C14 1.271(5) .
O4 C14 1.240(5) .
N1 C15 1.333(5) .
N1 C19 1.341(5) .
N2 C24 1.331(6) .
N2 C20 1.344(6) .
N3 C29 1.332(5) .
N3 C25 1.334(6) .
N3 Ag2 2.178(3) 8_557
N4 C34 1.340(5) .
N4 C30 1.343(5) .
C1 C6 1.398(6) .
C1 C2 1.405(6) .
C1 C7 1.494(5) .
C2 C3 1.398(5) .
C2 C13 1.517(6) .
C3 C4 1.383(6) .
C3 H3 0.9300 .
C4 C5 1.362(7) .
C4 H4 0.9300 .
C5 C6 1.375(6) .
C5 H5 0.9300 .
C6 H6 0.9300 .
C7 C8 1.389(6) .
C7 C12 1.403(6) .
C8 C9 1.409(6) .
C8 C14 1.503(6) .
C9 C10 1.374(7) .
C9 H9 0.9300 .
C10 C11 1.369(7) .
C10 H10 0.9300 .
C11 C12 1.382(6) .
C11 H11 0.9300 .
C12 H12 0.9300 .
C15 C16 1.363(6) .
C15 H15 0.9300 .
C16 C17 1.389(6) .
C16 H16 0.9300 .
C17 C18 1.389(6) .
C17 C22 1.477(5) .
C18 C19 1.363(5) .
C18 H18 0.9300 .
C19 H19 0.9300 .
C20 C21 1.368(6) .
C20 H20 0.9300 .
C21 C22 1.381(6) .
C21 H21 0.9300 .
C22 C23 1.386(6) .
C23 C24 1.376(6) .
C23 H23 0.9300 .
C24 H24 0.9300 .
C25 C26 1.377(5) .
C25 H25 0.9300 .
C26 C27 1.396(6) .
C26 H26 0.9300 .
C27 C28 1.384(6) .
C27 C32 1.479(5) .
C28 C29 1.354(5) .
C28 H28 0.9300 .
C29 H29 0.9300 .
C30 C31 1.373(5) .
C30 H30 0.9300 .
C31 C32 1.386(5) .
C31 H31 0.9300 .
C32 C33 1.411(6) .
C33 C34 1.362(5) .
C33 H33 0.9300 .
C34 H34 0.9300 .
O1W H1WA 0.87(7) .
O1W H1WB 0.86(6) .
O2W H2WA 0.86(6) .
O2W H2WB 0.85(6) .
O3W H3WA 0.89(6) .
O3W H3WB 0.87(2) .
O4W H4WA 0.87(7) .
O4W H4WB 0.87(5) .
O5W H5W 0.85(6) .

loop_
_geom_hbond_atom_site_label_D
_geom_hbond_atom_site_label_H
_geom_hbond_atom_site_label_A
_geom_hbond_distance_DH
_geom_hbond_distance_HA
_geom_hbond_distance_DA
_geom_hbond_angle_DHA
_geom_hbond_site_symmetry_A
O1W H1WA O4W 0.87(7) 2.04(4) 2.873(8) 165(9) .
O1W H1WB O1W 0.86(6) 2.07(6) 2.742(12) 136(8) 2_554
O2W H2WB O3 0.85(6) 2.13(5) 2.938(7) 156(10) .
O3W H3WA O1W 0.89(6) 2.03(4) 2.813(8) 145(7) 8_455
O3W H3WB O3 0.87(2) 2.10(7) 2.795(7) 136(8) 6
O4W H4WB O3 0.87(5) 1.95(4) 2.753(5) 154(7) 7_455
O5W H5W O2 0.85(6) 1.99(6) 2.837(5) 176(6) 2_554
